data_8105795
loop_
_publ_author_name
'Solomane, Nolwazi'
'Ajibade, Peter A.'
'Omondi, Bernard'

_publ_section_title
;
 Crystal structure of sodium morpholine-4-carbodithioate, (C5H12NNaO3S2)
;
_journal_issue 4
_journal_name_full 'Zeitschrift f\"ur Kristallographie - New Crystal Structures'
_journal_page_first 605
_journal_page_last 607
_journal_paper_doi 10.1515/ncrs-2018-0512
_journal_volume 234
_journal_year 2019
_chemical_formula_moiety '0.25(C20 H48 N4 Na4 O12 S8)'
_chemical_formula_sum 'C5 H12 N Na O3 S2'
_chemical_formula_weight 221.27
_space_group_crystal_system monoclinic
_space_group_IT_number 14
_space_group_name_Hall '-P 2ybc'
_space_group_name_H-M_alt 'P 1 21/c 1'
_atom_sites_solution_hydrogens mixed
_cell_angle_alpha 90
_cell_angle_beta 102.074(2)
_cell_angle_gamma 90
_cell_formula_units_Z 8
_cell_length_a 28.8222(13)
_cell_length_b 5.6782(3)
_cell_length_c 12.3810(6)
_cell_measurement_reflns_used 9957
_cell_measurement_temperature 100(2)
_cell_measurement_theta_max 27.38
_cell_measurement_theta_min 2.89
_cell_volume 1981.43(17)
_computing_cell_refinement 'COSMO (Bruker, V1.61, 2009)'
_computing_data_collection 'COSMO (Bruker, V1.61, 2009)'
_computing_data_reduction 'SAINT (Bruker)'
_computing_molecular_graphics 'Olex2 (Dolomanov et al., 2009)'
_computing_publication_material 'Olex2 (Dolomanov et al., 2009)'
_computing_structure_refinement 'ShelXL (Sheldrick, 2015)'
_computing_structure_solution 'ShelXS-2013 (Sheldrick, 2008)'
_diffrn_ambient_temperature 100.0
_diffrn_detector 'Bruker APEX2 area detector'
_diffrn_detector_area_resol_mean 7.9
_diffrn_detector_type 'CCD area detector'
_diffrn_measured_fraction_theta_full 1.000
_diffrn_measured_fraction_theta_max 0.999
_diffrn_measurement_device 'three-circle diffractometer'
_diffrn_measurement_device_type 'Bruker SMART APEX2 area detector'
_diffrn_measurement_method '\w and \f scans'
_diffrn_radiation_monochromator graphite
_diffrn_radiation_probe x-ray
_diffrn_radiation_type MoK\a
_diffrn_radiation_wavelength 0.71073
_diffrn_reflns_av_R_equivalents 0.0236
_diffrn_reflns_av_unetI/netI 0.0129
_diffrn_reflns_Laue_measured_fraction_full 1.000
_diffrn_reflns_Laue_measured_fraction_max 0.999
_diffrn_reflns_limit_h_max 36
_diffrn_reflns_limit_h_min -37
_diffrn_reflns_limit_k_max 7
_diffrn_reflns_limit_k_min -6
_diffrn_reflns_limit_l_max 16
_diffrn_reflns_limit_l_min -16
_diffrn_reflns_number 31639
_diffrn_reflns_point_group_measured_fraction_full 1.000
_diffrn_reflns_point_group_measured_fraction_max 0.999
_diffrn_reflns_theta_full 25.242
_diffrn_reflns_theta_max 27.406
_diffrn_reflns_theta_min 1.445
_diffrn_source 'sealed X-ray tube'
_diffrn_source_type 'sealed X-ray tube'
_diffrn_standards_number 0
_exptl_absorpt_coefficient_mu 0.550
_exptl_absorpt_correction_T_max 0.7456
_exptl_absorpt_correction_T_min 0.7025
_exptl_absorpt_correction_type multi-scan
_exptl_absorpt_process_details 'SADABS (Bruker)'
_exptl_crystal_colour yellow
_exptl_crystal_colour_primary yellow
_exptl_crystal_density_diffrn 1.483
_exptl_crystal_density_meas .
_exptl_crystal_description block
_exptl_crystal_F_000 928
_exptl_crystal_size_max 0.36
_exptl_crystal_size_mid 0.23
_exptl_crystal_size_min 0.14
_refine_diff_density_max 0.385
_refine_diff_density_min -0.168
_refine_diff_density_rms 0.046
_refine_ls_extinction_coef .
_refine_ls_extinction_method none
_refine_ls_goodness_of_fit_ref 1.208
_refine_ls_hydrogen_treatment mixed
_refine_ls_matrix_type full
_refine_ls_number_parameters 357
_refine_ls_number_reflns 4506
_refine_ls_number_restraints 150
_refine_ls_restrained_S_all 1.190
_refine_ls_R_factor_all 0.0283
_refine_ls_R_factor_gt 0.0269
_refine_ls_shift/su_max 0.002
_refine_ls_shift/su_mean 0.000
_refine_ls_structure_factor_coef Fsqd
_refine_ls_weighting_details 'w=1/[\s^2^(Fo^2^)+(0.0104P)^2^+1.6980P] where P=(Fo^2^+2Fc^2^)/3'
_refine_ls_weighting_scheme calc
_refine_ls_wR_factor_gt 0.0584
_refine_ls_wR_factor_ref 0.0591
_reflns_Friedel_coverage 0.000
_reflns_Friedel_fraction_full .
_reflns_Friedel_fraction_max .
_reflns_number_gt 4308
_reflns_number_total 4506
_reflns_threshold_expression 'I > 2\s(I)'
_cod_data_source_file suppl_ncrs-2018-0512_suppl.cif
_cod_data_source_block mo_pa_ns_nsl4_0m
_cod_database_code 8105795
_shelx_space_group_comment
;
The symmetry employed for this shelxl refinement is uniquely defined
by the following loop, which should always be used as a source of
symmetry information in preference to the above space-group names.
They are only intended as comments.
;
_shelx_estimated_absorpt_t_max 0.927
_shelx_estimated_absorpt_t_min 0.827

loop_
_space_group_symop_operation_xyz
'x, y, z'
'-x, y+1/2, -z+1/2'
'-x, -y, -z'
'x, -y-1/2, z-1/2'

loop_
_atom_site_label
_atom_site_type_symbol
_atom_site_fract_x
_atom_site_fract_y
_atom_site_fract_z
_atom_site_U_iso_or_equiv
_atom_site_adp_type
_atom_site_occupancy
_atom_site_site_symmetry_order
_atom_site_calc_flag
_atom_site_refinement_flags_posn
_atom_site_refinement_flags_adp
_atom_site_refinement_flags_occupancy
_atom_site_disorder_assembly
_atom_site_disorder_group
S1 S 0.55623(2) 0.03105(6) 0.78588(3) 0.01240(8) Uani 1 1 d . . . . .
O1 O 0.45297(4) -0.09325(19) 0.91778(9) 0.0155(2) Uani 1 1 d . . . . .
S2 S 0.63255(2) 0.23405(7) 0.96360(3) 0.01908(9) Uani 1 1 d . . . . .
S4 S 0.94367(2) -0.03262(6) 1.23051(3) 0.01196(8) Uani 1 1 d . . . . .
S3 S 0.86773(2) -0.24153(6) 1.33344(3) 0.01535(8) Uani 1 1 d . . . . .
Na1 Na 0.49327(2) 0.25887(10) 0.91592(4) 0.01334(12) Uani 1 1 d . . . . .
Na2 Na 0.99301(2) 0.24134(10) 1.07727(4) 0.01347(12) Uani 1 1 d . . . . .
O2 O 0.54519(4) 0.5878(2) 0.94798(9) 0.0150(2) Uani 1 1 d . . . . .
O3 O 0.95269(4) 0.59302(19) 1.03569(9) 0.0151(2) Uani 1 1 d . . . . .
O4 O 1.04453(4) -0.0892(2) 1.09677(9) 0.0155(2) Uani 1 1 d . . . . .
O1A O 0.71454(6) -0.3683(3) 0.76431(14) 0.0275(4) Uani 0.8 1 d . U P A 1
C2A C 0.66508(7) -0.3968(4) 0.72608(17) 0.0224(4) Uani 0.8 1 d . U P A 1
H2AA H 0.651540 -0.473359 0.784375 0.027 Uiso 0.8 1 calc R . P A 1
H2AB H 0.659231 -0.501320 0.660638 0.027 Uiso 0.8 1 calc R . P A 1
C1A C 0.64031(8) -0.1632(5) 0.69550(19) 0.0179(5) Uani 0.8 1 d . U P A 1
H1AA H 0.652399 -0.088940 0.634480 0.022 Uiso 0.8 1 calc R . P A 1
H1AB H 0.605753 -0.188696 0.670403 0.022 Uiso 0.8 1 calc R . P A 1
N1A N 0.64941(6) -0.0095(3) 0.79245(16) 0.0150(4) Uani 0.8 1 d . U P A 1
C1 C 0.61594(5) 0.0703(3) 0.84542(12) 0.0172(3) Uani 1 1 d . . . . .
C3A C 0.72386(8) -0.2202(5) 0.85912(19) 0.0268(5) Uani 0.8 1 d . U P A 1
H3AA H 0.758564 -0.200031 0.884208 0.032 Uiso 0.8 1 calc R . P A 1
H3AB H 0.711654 -0.296028 0.919601 0.032 Uiso 0.8 1 calc R . P A 1
C4A C 0.70071(7) 0.0202(4) 0.83457(18) 0.0221(4) Uani 0.8 1 d . U P A 1
H4AA H 0.706321 0.116435 0.902748 0.027 Uiso 0.8 1 calc R . P A 1
H4AB H 0.714882 0.103137 0.778969 0.027 Uiso 0.8 1 calc R . P A 1
C7 C 0.88425(5) -0.0648(3) 1.23605(13) 0.0200(3) Uani 1 1 d . . . . .
N1B N 0.6461(3) -0.1046(17) 0.8302(6) 0.0229(17) Uani 0.2 1 d . . P A 2
C3B C 0.6741(3) -0.1908(19) 0.6646(7) 0.033(2) Uani 0.2 1 d D U P A 2
H3A H 0.668880 -0.283507 0.595410 0.039 Uiso 0.2 1 calc R . P A 2
H3B H 0.670723 -0.021693 0.645134 0.039 Uiso 0.2 1 calc R . P A 2
O1B O 0.7211(2) -0.2362(17) 0.7295(6) 0.0385(19) Uani 0.2 1 d D U P A 2
C4B C 0.7287(3) -0.083(2) 0.8248(7) 0.035(2) Uani 0.2 1 d D U P A 2
H12A H 0.761660 -0.100481 0.867208 0.042 Uiso 0.2 1 calc R . P A 2
H12B H 0.724018 0.083056 0.800456 0.042 Uiso 0.2 1 calc R . P A 2
C5B C 0.6959(3) -0.1413(18) 0.8945(7) 0.032(2) Uani 0.2 1 d D U P A 2
H13A H 0.701842 -0.039784 0.960984 0.038 Uiso 0.2 1 calc R . P A 2
H13B H 0.700271 -0.307453 0.918704 0.038 Uiso 0.2 1 calc R . P A 2
C2B C 0.6398(3) -0.2571(19) 0.7294(8) 0.023(2) Uani 0.2 1 d D U P A 2
H15A H 0.644200 -0.424523 0.751503 0.027 Uiso 0.2 1 calc R . P A 2
H15B H 0.607240 -0.237908 0.684652 0.027 Uiso 0.2 1 calc R . P A 2
O2A O 0.7808(2) 0.3381(8) 1.0415(4) 0.0241(8) Uani 0.65 1 d . U P B 1
N2A N 0.85009(7) 0.0104(4) 1.15107(17) 0.0150(4) Uani 0.65 1 d . U P B 1
C5A C 0.79895(8) -0.0287(5) 1.1431(2) 0.0213(5) Uani 0.65 1 d . U P B 1
H5AA H 0.793880 -0.112700 1.209790 0.026 Uiso 0.65 1 calc R . P B 1
H5AB H 0.786137 -0.127670 1.077873 0.026 Uiso 0.65 1 calc R . P B 1
C8A C 0.85855(8) 0.1566(5) 1.0594(2) 0.0183(5) Uani 0.65 1 d . U P B 1
H8AA H 0.848921 0.069446 0.988992 0.022 Uiso 0.65 1 calc R . P B 1
H8AB H 0.892800 0.193185 1.070167 0.022 Uiso 0.65 1 calc R . P B 1
C7A C 0.83047(8) 0.3831(5) 1.0539(2) 0.0223(5) Uani 0.65 1 d . U P B 1
H7AC H 0.841840 0.474885 1.122310 0.027 Uiso 0.65 1 calc R . P B 1
H7AD H 0.835826 0.478690 0.990767 0.027 Uiso 0.65 1 calc R . P B 1
C6A C 0.77320(12) 0.2054(7) 1.1329(3) 0.0238(7) Uani 0.65 1 d . U P B 1
H6AC H 0.738765 0.176893 1.124981 0.029 Uiso 0.65 1 calc R . P B 1
H6AD H 0.784221 0.297518 1.201369 0.029 Uiso 0.65 1 calc R . P B 1
N2B N 0.85459(12) 0.1221(7) 1.1920(3) 0.0129(7) Uani 0.35 1 d . U P B 2
C6B C 0.86342(15) 0.2834(9) 1.1047(4) 0.0178(9) Uani 0.35 1 d . U P B 2
H2C H 0.895502 0.255411 1.090399 0.021 Uiso 0.35 1 calc R . P B 2
H2D H 0.861639 0.448896 1.128646 0.021 Uiso 0.35 1 calc R . P B 2
C7B C 0.82628(16) 0.2389(9) 1.0006(4) 0.0217(9) Uani 0.35 1 d . U P B 2
H9AA H 0.831825 0.346724 0.941786 0.026 Uiso 0.35 1 calc R . P B 2
H9AB H 0.829497 0.075408 0.975394 0.026 Uiso 0.35 1 calc R . P B 2
C9B C 0.80589(14) 0.1546(8) 1.2098(3) 0.0172(8) Uani 0.35 1 d . U P B 2
H6AA H 0.802222 0.316016 1.237083 0.021 Uiso 0.35 1 calc R . P B 2
H6AB H 0.799714 0.041440 1.265959 0.021 Uiso 0.35 1 calc R . P B 2
C8B C 0.7710(2) 0.1153(12) 1.1023(5) 0.0211(12) Uani 0.35 1 d . U P B 2
H7AA H 0.773330 -0.049684 1.078147 0.025 Uiso 0.35 1 calc R . P B 2
H7AB H 0.738366 0.141104 1.113547 0.025 Uiso 0.35 1 calc R . P B 2
O2B O 0.7800(4) 0.2726(15) 1.0174(8) 0.0224(15) Uani 0.35 1 d . . P B 2
H1A H 0.4492(7) -0.179(4) 0.8673(17) 0.026(5) Uiso 1 1 d . . . . .
H3C H 0.9494(7) 0.679(4) 1.0831(17) 0.026(5) Uiso 1 1 d . . . . .
H2A H 0.5467(7) 0.691(4) 0.9045(17) 0.028(5) Uiso 1 1 d . . . . .
H4A H 1.0458(7) -0.198(4) 1.1437(18) 0.033(6) Uiso 1 1 d . . . . .
H2B H 0.5699(8) 0.514(4) 0.9506(16) 0.030(6) Uiso 1 1 d . . . . .
H4B H 1.0680(8) -0.015(4) 1.1179(17) 0.034(6) Uiso 1 1 d . . . . .
H3D H 0.9294(8) 0.608(4) 0.9877(18) 0.032(6) Uiso 1 1 d . . . . .
H1B H 0.4288(8) -0.110(4) 0.9439(18) 0.039(6) Uiso 1 1 d . . . . .

loop_
_atom_site_aniso_label
_atom_site_aniso_U_11
_atom_site_aniso_U_22
_atom_site_aniso_U_33
_atom_site_aniso_U_23
_atom_site_aniso_U_13
_atom_site_aniso_U_12
S1 0.01061(16) 0.01563(17) 0.01090(15) 0.00080(12) 0.00209(12) 0.00170(12)
O1 0.0168(5) 0.0152(5) 0.0145(5) -0.0042(4) 0.0036(4) -0.0020(4)
S2 0.01272(17) 0.0250(2) 0.01876(18) -0.00843(15) 0.00143(13) 0.00142(14)
S4 0.01023(16) 0.01463(16) 0.01127(15) -0.00049(12) 0.00283(12) 0.00062(12)
S3 0.01308(17) 0.01772(18) 0.01543(17) 0.00474(13) 0.00341(13) -0.00062(13)
Na1 0.0146(3) 0.0128(3) 0.0128(3) -0.0005(2) 0.0033(2) -0.0006(2)
Na2 0.0156(3) 0.0118(3) 0.0131(3) 0.0005(2) 0.0031(2) 0.0007(2)
O2 0.0156(5) 0.0130(5) 0.0178(5) 0.0027(4) 0.0064(4) 0.0015(4)
O3 0.0175(5) 0.0145(5) 0.0129(5) -0.0024(4) 0.0024(4) 0.0033(4)
O4 0.0167(5) 0.0124(5) 0.0156(5) 0.0027(4) -0.0004(4) -0.0021(4)
O1A 0.0185(8) 0.0355(10) 0.0261(9) -0.0120(7) -0.0006(6) 0.0128(7)
C2A 0.0184(9) 0.0244(10) 0.0232(10) -0.0106(8) 0.0018(7) 0.0057(8)
C1A 0.0143(10) 0.0265(13) 0.0126(11) -0.0031(9) 0.0019(8) 0.0060(9)
N1A 0.0125(8) 0.0172(9) 0.0162(9) -0.0008(7) 0.0048(7) 0.0005(7)
C1 0.0129(7) 0.0191(7) 0.0189(7) -0.0037(6) 0.0021(5) 0.0027(6)
C3A 0.0188(10) 0.0366(13) 0.0222(11) -0.0119(10) -0.0023(8) 0.0112(10)
C4A 0.0087(9) 0.0280(11) 0.0308(11) -0.0108(9) 0.0063(7) -0.0010(8)
C7 0.0134(7) 0.0277(8) 0.0195(7) 0.0085(6) 0.0046(6) 0.0029(6)
N1B 0.012(3) 0.040(5) 0.016(4) -0.016(4) 0.000(3) 0.004(4)
C3B 0.027(4) 0.045(5) 0.023(4) -0.004(4) -0.001(3) 0.000(4)
O1B 0.020(3) 0.071(6) 0.025(3) -0.029(4) 0.004(3) 0.010(4)
C4B 0.033(5) 0.044(6) 0.024(4) -0.020(4) -0.002(3) -0.002(5)
C5B 0.023(4) 0.041(5) 0.026(4) -0.006(4) -0.006(3) 0.017(4)
C2B 0.025(4) 0.023(5) 0.018(5) -0.015(4) 0.000(4) -0.002(4)
O2A 0.0171(13) 0.028(2) 0.029(2) 0.0101(13) 0.0075(15) 0.0077(15)
N2A 0.0127(10) 0.0178(11) 0.0139(10) 0.0030(9) 0.0015(7) -0.0019(8)
C5A 0.0113(11) 0.0267(13) 0.0240(12) 0.0090(10) -0.0004(9) -0.0036(9)
C8A 0.0151(11) 0.0259(14) 0.0144(11) 0.0063(11) 0.0043(9) 0.0023(10)
C7A 0.0197(12) 0.0210(12) 0.0266(13) 0.0075(11) 0.0057(10) 0.0003(10)
C6A 0.0152(14) 0.034(2) 0.0241(18) 0.0051(13) 0.0083(13) 0.0036(14)
N2B 0.0084(16) 0.0163(19) 0.0142(18) 0.0036(15) 0.0028(13) 0.0000(14)
C6B 0.014(2) 0.017(2) 0.023(2) 0.010(2) 0.0037(17) -0.0038(17)
C7B 0.021(2) 0.028(3) 0.017(2) 0.0053(19) 0.0066(17) -0.0034(19)
C9B 0.0091(18) 0.024(2) 0.019(2) 0.0018(17) 0.0050(15) 0.0035(16)
C8B 0.012(2) 0.033(4) 0.018(3) 0.002(2) 0.001(2) -0.008(3)
O2B 0.013(2) 0.034(5) 0.019(3) 0.010(3) 0.000(2) 0.000(3)

loop_
_atom_type_symbol
_atom_type_description
_atom_type_scat_dispersion_real
_atom_type_scat_dispersion_imag
_atom_type_scat_source
C C 0.0033 0.0016 'International Tables Vol C Tables 4.2.6.8 and 6.1.1.4'
H H 0.0000 0.0000 'International Tables Vol C Tables 4.2.6.8 and 6.1.1.4'
N N 0.0061 0.0033 'International Tables Vol C Tables 4.2.6.8 and 6.1.1.4'
Na Na 0.0362 0.0249 'International Tables Vol C Tables 4.2.6.8 and 6.1.1.4'
O O 0.0106 0.0060 'International Tables Vol C Tables 4.2.6.8 and 6.1.1.4'
S S 0.1246 0.1234 'International Tables Vol C Tables 4.2.6.8 and 6.1.1.4'

loop_
_geom_angle_atom_site_label_1
_geom_angle_atom_site_label_2
_geom_angle_atom_site_label_3
_geom_angle
_geom_angle_site_symmetry_1
_geom_angle_site_symmetry_3
Na1 S1 Na1 115.760(15) . 2_646
C1 S1 Na1 112.21(5) . .
C1 S1 Na1 131.96(5) . 2_646
Na1 O1 Na1 96.19(4) . 3_657
Na1 O1 H1A 121.1(15) . .
Na1 O1 H1A 112.6(15) 3_657 .
Na1 O1 H1B 124.4(16) . .
Na1 O1 H1B 93.6(15) 3_657 .
H1A O1 H1B 105(2) . .
Na2 S4 Na2 115.690(15) 2_747 .
C7 S4 Na2 111.61(5) . 2_747
C7 S4 Na2 132.42(5) . .
S1 Na1 S1 90.622(17) . 2_656
S1 Na1 Na1 87.32(2) . 3_657
S1 Na1 Na1 132.63(3) . 3_667
S1 Na1 Na1 151.00(3) 2_656 3_657
S1 Na1 Na1 93.88(2) 2_656 3_667
S1 Na1 H2B 95.1(5) 2_656 .
S1 Na1 H2B 74.8(5) . .
O1 Na1 S1 89.65(3) . .
O1 Na1 S1 86.47(3) 3_657 .
O1 Na1 S1 168.47(3) 3_657 2_656
O1 Na1 S1 107.35(3) . 2_656
O1 Na1 O1 83.81(4) . 3_657
O1 Na1 Na1 40.05(3) 3_657 3_657
O1 Na1 Na1 132.87(4) . 3_667
O1 Na1 Na1 43.76(3) . 3_657
O1 Na1 Na1 80.02(3) 3_657 3_667
O1 Na1 O2 90.01(4) . 3_667
O1 Na1 O2 167.92(5) . .
O1 Na1 H2B 73.3(5) 3_657 .
O1 Na1 H2B 152.8(5) . .
Na1 Na1 Na1 108.65(3) 3_667 3_657
Na1 Na1 H2B 112.1(5) 3_657 .
Na1 Na1 H2B 57.9(5) 3_667 .
O2 Na1 S1 100.93(3) 3_667 2_656
O2 Na1 S1 168.00(4) 3_667 .
O2 Na1 S1 89.88(3) . .
O2 Na1 S1 84.73(3) . 2_656
O2 Na1 O1 84.11(4) . 3_657
O2 Na1 O1 81.56(4) 3_667 3_657
O2 Na1 Na1 84.15(3) 3_667 3_657
O2 Na1 Na1 44.05(3) 3_667 3_667
O2 Na1 Na1 43.90(3) . 3_667
O2 Na1 Na1 124.16(4) . 3_657
O2 Na1 O2 87.95(4) 3_667 .
O2 Na1 H2B 100.7(5) 3_667 .
O2 Na1 H2B 18.3(5) . .
S4 Na2 S4 90.592(17) 2_757 .
S4 Na2 Na2 151.38(3) . 3_767
S4 Na2 Na2 132.15(3) 2_757 3_757
S4 Na2 Na2 87.40(2) 2_757 3_767
S4 Na2 Na2 93.71(2) . 3_757
S4 Na2 H4B 74.8(5) 2_757 .
S4 Na2 H4B 94.2(5) . .
Na2 Na2 Na2 108.67(3) 3_757 3_767
Na2 Na2 H4B 112.7(5) 3_767 .
Na2 Na2 H4B 57.4(5) 3_757 .
O3 Na2 S4 90.07(3) . 2_757
O3 Na2 S4 107.63(3) . .
O3 Na2 S4 86.21(3) 3_767 2_757
O3 Na2 S4 168.02(3) 3_767 .
O3 Na2 Na2 40.07(3) 3_767 3_767
O3 Na2 Na2 43.87(3) . 3_767
O3 Na2 Na2 80.03(3) 3_767 3_757
O3 Na2 Na2 132.91(4) . 3_757
O3 Na2 O3 83.94(4) . 3_767
O3 Na2 O4 168.35(5) . .
O3 Na2 O4 89.98(4) . 3_757
O3 Na2 H4B 73.9(5) 3_767 .
O3 Na2 H4B 153.7(5) . .
O4 Na2 S4 101.42(3) 3_757 .
O4 Na2 S4 89.64(3) . 2_757
O4 Na2 S4 84.02(3) . .
O4 Na2 S4 167.37(4) 3_757 2_757
O4 Na2 Na2 43.76(3) . 3_757
O4 Na2 Na2 124.48(4) . 3_767
O4 Na2 Na2 83.89(3) 3_757 3_767
O4 Na2 Na2 44.02(3) 3_757 3_757
O4 Na2 O3 81.24(4) 3_757 3_767
O4 Na2 O3 84.41(4) . 3_767
O4 Na2 O4 87.77(4) 3_757 .
O4 Na2 H4B 100.2(5) 3_757 .
O4 Na2 H4B 17.9(5) . .
Na1 O2 Na1 92.05(4) 3_667 .
Na1 O2 H2A 125.6(14) . .
Na1 O2 H2A 107.9(15) 3_667 .
Na1 O2 H2B 133.7(14) 3_667 .
Na1 O2 H2B 96.7(15) . .
H2A O2 H2B 103.3(19) . .
Na2 O3 Na2 96.06(4) . 3_767
Na2 O3 H3C 120.2(15) . .
Na2 O3 H3C 112.0(15) 3_767 .
Na2 O3 H3D 124.0(16) . .
Na2 O3 H3D 94.0(15) 3_767 .
H3C O3 H3D 106(2) . .
Na2 O4 Na2 92.23(4) 3_757 .
Na2 O4 H4A 107.9(15) 3_757 .
Na2 O4 H4A 125.7(14) . .
Na2 O4 H4B 133.6(15) 3_757 .
Na2 O4 H4B 95.1(16) . .
H4A O4 H4B 104(2) . .
C2A O1A C3A 110.29(16) . .
O1A C2A H2AA 109.2 . .
O1A C2A H2AB 109.2 . .
O1A C2A C1A 111.88(19) . .
H2AA C2A H2AB 107.9 . .
C1A C2A H2AA 109.2 . .
C1A C2A H2AB 109.2 . .
C2A C1A H1AA 109.9 . .
C2A C1A H1AB 109.9 . .
H1AA C1A H1AB 108.3 . .
N1A C1A C2A 108.84(18) . .
N1A C1A H1AA 109.9 . .
N1A C1A H1AB 109.9 . .
C1A N1A C4A 110.71(16) . .
C1 N1A C1A 125.03(17) . .
C1 N1A C4A 123.74(17) . .
S2 C1 S1 120.40(8) . .
N1A C1 S1 119.62(12) . .
N1A C1 S2 119.67(12) . .
N1B C1 S1 116.9(3) . .
N1B C1 S2 116.2(3) . .
O1A C3A H3AA 109.3 . .
O1A C3A H3AB 109.3 . .
O1A C3A C4A 111.48(18) . .
H3AA C3A H3AB 108.0 . .
C4A C3A H3AA 109.3 . .
C4A C3A H3AB 109.3 . .
N1A C4A C3A 109.53(18) . .
N1A C4A H4AA 109.8 . .
N1A C4A H4AB 109.8 . .
C3A C4A H4AA 109.8 . .
C3A C4A H4AB 109.8 . .
H4AA C4A H4AB 108.2 . .
S3 C7 S4 120.74(9) . .
N2A C7 S4 119.99(13) . .
N2A C7 S3 117.97(13) . .
N2B C7 S4 115.59(17) . .
N2B C7 S3 118.79(17) . .
C1 N1B C5B 126.6(6) . .
C1 N1B C2B 124.6(7) . .
C2B N1B C5B 107.3(7) . .
H3A C3B H3B 108.4 . .
O1B C3B H3A 110.0 . .
O1B C3B H3B 110.0 . .
O1B C3B C2B 108.4(8) . .
C2B C3B H3A 110.0 . .
C2B C3B H3B 110.0 . .
C3B O1B C4B 108.1(7) . .
O1B C4B H12A 109.6 . .
O1B C4B H12B 109.6 . .
H12A C4B H12B 108.2 . .
C5B C4B O1B 110.1(8) . .
C5B C4B H12A 109.6 . .
C5B C4B H12B 109.6 . .
N1B C5B H13A 109.9 . .
N1B C5B H13B 109.9 . .
C4B C5B N1B 108.9(8) . .
C4B C5B H13A 109.9 . .
C4B C5B H13B 109.9 . .
H13A C5B H13B 108.3 . .
N1B C2B H15A 109.8 . .
N1B C2B H15B 109.8 . .
C3B C2B N1B 109.4(8) . .
C3B C2B H15A 109.8 . .
C3B C2B H15B 109.8 . .
H15A C2B H15B 108.2 . .
C6A O2A C7A 109.2(4) . .
C7 N2A C5A 124.08(18) . .
C7 N2A C8A 124.69(18) . .
C8A N2A C5A 111.07(18) . .
N2A C5A H5AA 109.7 . .
N2A C5A H5AB 109.7 . .
N2A C5A C6A 109.8(2) . .
H5AA C5A H5AB 108.2 . .
C6A C5A H5AA 109.7 . .
C6A C5A H5AB 109.7 . .
N2A C8A H8AA 109.7 . .
N2A C8A H8AB 109.7 . .
N2A C8A C7A 110.0(2) . .
H8AA C8A H8AB 108.2 . .
C7A C8A H8AA 109.7 . .
C7A C8A H8AB 109.7 . .
O2A C7A C8A 111.5(3) . .
O2A C7A H7AC 109.3 . .
O2A C7A H7AD 109.3 . .
C8A C7A H7AC 109.3 . .
C8A C7A H7AD 109.3 . .
H7AC C7A H7AD 108.0 . .
O2A C6A C5A 112.3(3) . .
O2A C6A H6AC 109.1 . .
O2A C6A H6AD 109.1 . .
C5A C6A H6AC 109.1 . .
C5A C6A H6AD 109.1 . .
H6AC C6A H6AD 107.9 . .
C7 N2B C6B 124.7(3) . .
C7 N2B C9B 124.0(3) . .
C9B N2B C6B 110.2(3) . .
N2B C6B H2C 110.0 . .
N2B C6B H2D 110.0 . .
N2B C6B C7B 108.6(4) . .
H2C C6B H2D 108.3 . .
C7B C6B H2C 110.0 . .
C7B C6B H2D 110.0 . .
C6B C7B H9AA 109.2 . .
C6B C7B H9AB 109.2 . .
H9AA C7B H9AB 107.9 . .
O2B C7B C6B 112.0(5) . .
O2B C7B H9AA 109.2 . .
O2B C7B H9AB 109.2 . .
N2B C9B H6AA 109.8 . .
N2B C9B H6AB 109.8 . .
N2B C9B C8B 109.2(4) . .
H6AA C9B H6AB 108.3 . .
C8B C9B H6AA 109.8 . .
C8B C9B H6AB 109.8 . .
C9B C8B H7AA 109.4 . .
C9B C8B H7AB 109.4 . .
H7AA C8B H7AB 108.0 . .
O2B C8B C9B 111.3(6) . .
O2B C8B H7AA 109.4 . .
O2B C8B H7AB 109.4 . .
C7B O2B C8B 110.1(8) . .

loop_
_geom_bond_atom_site_label_1
_geom_bond_atom_site_label_2
_geom_bond_distance
_geom_bond_site_symmetry_2
S1 Na1 3.0291(7) 2_646
S1 Na1 2.9633(6) .
S1 C1 1.7390(15) .
O1 Na1 2.3147(12) .
O1 Na1 2.4879(12) 3_657
O1 H1A 0.78(2) .
O1 H1B 0.83(2) .
S2 C1 1.7151(15) .
S4 Na2 2.9707(7) 2_747
S4 Na2 3.0284(7) .
S4 C7 1.7376(15) .
S3 C7 1.7111(16) .
Na1 Na1 3.5762(11) 3_657
Na1 Na1 3.4125(11) 3_667
Na1 O2 2.3741(12) .
Na1 O2 2.3680(12) 3_667
Na1 H2B 2.60(2) .
Na2 Na2 3.5741(11) 3_767
Na2 Na2 3.4142(11) 3_757
Na2 O3 2.3136(12) .
Na2 O3 2.4910(12) 3_767
Na2 O4 2.3742(12) .
Na2 O4 2.3630(12) 3_757
Na2 H4B 2.57(2) .
O2 H2A 0.80(2) .
O2 H2B 0.82(2) .
O3 H3C 0.78(2) .
O3 H3D 0.80(2) .
O4 H4A 0.84(2) .
O4 H4B 0.79(2) .
O1A C2A 1.414(2) .
O1A C3A 1.423(3) .
C2A H2AA 0.9900 .
C2A H2AB 0.9900 .
C2A C1A 1.516(3) .
C1A H1AA 0.9900 .
C1A H1AB 0.9900 .
C1A N1A 1.463(3) .
N1A C1 1.353(2) .
N1A C4A 1.471(3) .
C1 N1B 1.358(8) .
C3A H3AA 0.9900 .
C3A H3AB 0.9900 .
C3A C4A 1.522(3) .
C4A H4AA 0.9900 .
C4A H4AB 0.9900 .
C7 N2A 1.351(2) .
C7 N2B 1.399(4) .
N1B C5B 1.502(10) .
N1B C2B 1.499(11) .
C3B H3A 0.9900 .
C3B H3B 0.9900 .
C3B O1B 1.445(9) .
C3B C2B 1.449(11) .
O1B C4B 1.446(9) .
C4B H12A 0.9900 .
C4B H12B 0.9900 .
C4B C5B 1.446(11) .
C5B H13A 0.9900 .
C5B H13B 0.9900 .
C2B H15A 0.9900 .
C2B H15B 0.9900 .
O2A C7A 1.430(7) .
O2A C6A 1.415(7) .
N2A C5A 1.473(3) .
N2A C8A 1.468(3) .
C5A H5AA 0.9900 .
C5A H5AB 0.9900 .
C5A C6A 1.515(4) .
C8A H8AA 0.9900 .
C8A H8AB 0.9900 .
C8A C7A 1.514(4) .
C7A H7AC 0.9900 .
C7A H7AD 0.9900 .
C6A H6AC 0.9900 .
C6A H6AD 0.9900 .
N2B C6B 1.479(5) .
N2B C9B 1.477(5) .
C6B H2C 0.9900 .
C6B H2D 0.9900 .
C6B C7B 1.514(6) .
C7B H9AA 0.9900 .
C7B H9AB 0.9900 .
C7B O2B 1.405(12) .
C9B H6AA 0.9900 .
C9B H6AB 0.9900 .
C9B C8B 1.507(7) .
C8B H7AA 0.9900 .
C8B H7AB 0.9900 .
C8B O2B 1.443(13) .

loop_
_geom_torsion_atom_site_label_1
_geom_torsion_atom_site_label_2
_geom_torsion_atom_site_label_3
_geom_torsion_atom_site_label_4
_geom_torsion
_geom_torsion_site_symmetry_1
_geom_torsion_site_symmetry_2
_geom_torsion_site_symmetry_3
_geom_torsion_site_symmetry_4
S1 C1 N1B C5B -163.8(7) . . . .
S1 C1 N1B C2B 32.1(11) . . . .
S2 C1 N1B C5B -11.8(11) . . . .
S2 C1 N1B C2B -175.9(7) . . . .
S4 C7 N2A C5A 174.02(19) . . . .
S4 C7 N2A C8A -11.0(3) . . . .
S4 C7 N2B C6B 26.8(5) . . . .
S4 C7 N2B C9B -166.2(3) . . . .
S3 C7 N2A C5A 6.9(3) . . . .
S3 C7 N2A C8A -178.1(2) . . . .
S3 C7 N2B C6B -177.7(3) . . . .
S3 C7 N2B C9B -10.7(5) . . . .
Na1 S1 C1 S2 -2.03(12) . . . .
Na1 S1 C1 S2 -178.77(5) 2_646 . . .
Na1 S1 C1 N1A -175.62(13) . . . .
Na1 S1 C1 N1A 7.64(18) 2_646 . . .
Na1 S1 C1 N1B 148.7(5) . . . .
Na1 S1 C1 N1B -28.0(5) 2_646 . . .
Na2 S4 C7 S3 -7.96(13) 2_747 . . .
Na2 S4 C7 S3 178.53(5) . . . .
Na2 S4 C7 N2A 11.8(2) . . . .
Na2 S4 C7 N2A -174.70(16) 2_747 . . .
Na2 S4 C7 N2B 147.0(2) 2_747 . . .
Na2 S4 C7 N2B -26.5(2) . . . .
O1A C2A C1A N1A -58.5(2) . . . .
O1A C3A C4A N1A 56.4(3) . . . .
C2A O1A C3A C4A -58.2(3) . . . .
C2A C1A N1A C1 -115.4(2) . . . .
C2A C1A N1A C4A 56.5(2) . . . .
C1A N1A C1 S1 -10.6(3) . . . .
C1A N1A C1 S2 175.74(17) . . . .
C1A N1A C4A C3A -55.9(2) . . . .
C1 N1A C4A C3A 116.1(2) . . . .
C1 N1B C5B C4B -108.4(10) . . . .
C1 N1B C2B C3B 107.2(10) . . . .
C3A O1A C2A C1A 59.4(3) . . . .
C4A N1A C1 S1 178.46(16) . . . .
C4A N1A C1 S2 4.8(3) . . . .
C7 N2A C5A C6A 122.3(3) . . . .
C7 N2A C8A C7A -121.6(2) . . . .
C7 N2B C6B C7B 111.7(4) . . . .
C7 N2B C9B C8B -111.6(5) . . . .
C3B O1B C4B C5B 64.3(12) . . . .
O1B C3B C2B N1B 63.3(11) . . . .
O1B C4B C5B N1B -61.5(12) . . . .
C5B N1B C2B C3B -59.5(11) . . . .
C2B N1B C5B C4B 57.9(11) . . . .
C2B C3B O1B C4B -64.4(11) . . . .
N2A C5A C6A O2A 56.9(4) . . . .
N2A C8A C7A O2A -57.7(4) . . . .
C5A N2A C8A C7A 54.0(3) . . . .
C8A N2A C5A C6A -53.2(3) . . . .
C7A O2A C6A C5A -59.9(4) . . . .
C6A O2A C7A C8A 60.1(3) . . . .
N2B C6B C7B O2B 58.6(7) . . . .
N2B C9B C8B O2B -57.6(7) . . . .
C6B N2B C9B C8B 57.0(5) . . . .
C6B C7B O2B C8B -59.4(7) . . . .
C9B N2B C6B C7B -56.8(5) . . . .
C9B C8B O2B C7B 58.9(7) . . . .
